data_7040828
loop_
_publ_author_name
'Baus, Johannes A.'
'Tacke, Reinhold'

_publ_section_title
;
 Neutral six-coordinate bis(dithiocarbamato)silicon(iv) complexes with an
 SiCl2S4skeleton
;
_journal_name_full 'Dalton Trans.'
_journal_paper_doi 10.1039/C6DT03264H
_journal_year 2017
_chemical_formula_moiety 'C26 H20 Cl2 N2 S4 Si, C2 H3 N'
_chemical_formula_sum 'C28 H23 Cl2 N3 S4 Si'
_chemical_formula_weight 628.72
_chemical_name_systematic
; 
 ? 
;
_space_group_IT_number 2
_symmetry_cell_setting triclinic
_symmetry_space_group_name_Hall '-P 1'
_symmetry_space_group_name_H-M 'P -1'
_atom_sites_solution_hydrogens geom
_atom_sites_solution_primary direct
_atom_sites_solution_secondary difmap
_audit_creation_method SHELXL-97
_audit_update_record
;
2016-08-18 deposited with the CCDC.
2016-09-28 downloaded from the CCDC.
;
_cell_angle_alpha 82.74(2)
_cell_angle_beta 80.73(2)
_cell_angle_gamma 83.53(2)
_cell_formula_units_Z 2
_cell_length_a 10.1870(19)
_cell_length_b 11.779(2)
_cell_length_c 12.474(2)
_cell_measurement_reflns_used 5000
_cell_measurement_temperature 173(2)
_cell_measurement_theta_max 29.15
_cell_measurement_theta_min 2.5
_cell_volume 1458.9(4)
_computing_cell_refinement Stoe-IPDS
_computing_data_collection Stoe-IPDS
_computing_data_reduction Stoe-IPDS
_computing_molecular_graphics ORTEP/POV-Ray
_computing_publication_material Bruker-SHELXTL
_computing_structure_refinement 'SHELXL-97 (Sheldrick, 2008)'
_computing_structure_solution 'SHELXS-97 (Sheldrick, 2008)'
_diffrn_ambient_temperature 173(2)
_diffrn_measured_fraction_theta_full 0.930
_diffrn_measured_fraction_theta_max 0.930
_diffrn_measurement_device_type Stoe-IPDS
_diffrn_measurement_method Stoe-IPDS
_diffrn_radiation_monochromator graphite
_diffrn_radiation_source 'fine-focus sealed tube'
_diffrn_radiation_type MoK\a
_diffrn_radiation_wavelength 0.71073
_diffrn_reflns_av_R_equivalents 0.0290
_diffrn_reflns_av_sigmaI/netI 0.0222
_diffrn_reflns_limit_h_max 12
_diffrn_reflns_limit_h_min -12
_diffrn_reflns_limit_k_max 14
_diffrn_reflns_limit_k_min -14
_diffrn_reflns_limit_l_max 15
_diffrn_reflns_limit_l_min -15
_diffrn_reflns_number 16507
_diffrn_reflns_theta_full 26.37
_diffrn_reflns_theta_max 26.37
_diffrn_reflns_theta_min 2.56
_exptl_absorpt_coefficient_mu 0.574
_exptl_absorpt_correction_T_max 0.8520
_exptl_absorpt_correction_T_min 0.7153
_exptl_absorpt_correction_type multi-scan
_exptl_absorpt_process_details
;
[c.f. r.h. blessing, acta cryst. (1995), a51, 33-38]
;
_exptl_crystal_colour pale_yellow
_exptl_crystal_density_diffrn 1.431
_exptl_crystal_density_method 'not measured'
_exptl_crystal_description block
_exptl_crystal_F_000 648
_exptl_crystal_size_max .65
_exptl_crystal_size_mid .5
_exptl_crystal_size_min .35
_refine_diff_density_max 0.339
_refine_diff_density_min -0.219
_refine_diff_density_rms 0.049
_refine_ls_extinction_method none
_refine_ls_goodness_of_fit_ref 1.057
_refine_ls_hydrogen_treatment constr
_refine_ls_matrix_type full
_refine_ls_number_parameters 344
_refine_ls_number_reflns 5564
_refine_ls_number_restraints 0
_refine_ls_restrained_S_all 1.057
_refine_ls_R_factor_all 0.0306
_refine_ls_R_factor_gt 0.0269
_refine_ls_shift/su_max 0.000
_refine_ls_shift/su_mean 0.000
_refine_ls_structure_factor_coef Fsqd
_refine_ls_weighting_details 'calc w=1/[\s^2^(Fo^2^)+(0.0434P)^2^+0.3251P] where P=(Fo^2^+2Fc^2^)/3'
_refine_ls_weighting_scheme calc
_refine_ls_wR_factor_gt 0.0710
_refine_ls_wR_factor_ref 0.0729
_reflns_number_gt 4954
_reflns_number_total 5564
_reflns_threshold_expression >2sigma(I)
_cod_data_source_file c6dt03264h1.cif
_cod_data_source_block compound3__bau14c_multiscan
_cod_original_cell_volume 1458.8(5)
_cod_original_sg_symbol_H-M P-1
_cod_database_code 7040828

loop_
_symmetry_equiv_pos_as_xyz
'x, y, z'
'-x, -y, -z'

loop_
_atom_site_label
_atom_site_type_symbol
_atom_site_fract_x
_atom_site_fract_y
_atom_site_fract_z
_atom_site_U_iso_or_equiv
_atom_site_adp_type
_atom_site_occupancy
_atom_site_symmetry_multiplicity
_atom_site_calc_flag
_atom_site_refinement_flags
Cl1 Cl -0.08699(4) 0.31305(3) 0.16041(3) 0.03388(10) Uani 1 1 d .
Cl2 Cl -0.14753(3) 0.26842(3) 0.41386(3) 0.03247(10) Uani 1 1 d .
S1 S 0.14718(3) 0.35473(3) 0.28993(3) 0.02430(9) Uani 1 1 d .
S2 S 0.14528(3) 0.13638(3) 0.41965(3) 0.02411(9) Uani 1 1 d .
S3 S -0.06681(3) 0.04067(3) 0.29280(3) 0.02456(9) Uani 1 1 d .
S4 S 0.16625(3) 0.12457(3) 0.15746(3) 0.02675(9) Uani 1 1 d .
Si Si 0.01160(3) 0.21574(3) 0.28793(3) 0.02096(9) Uani 1 1 d .
N1 N 0.33027(11) 0.28328(10) 0.42099(10) 0.0236(2) Uani 1 1 d .
N2 N 0.10455(12) -0.09088(10) 0.16205(10) 0.0252(3) Uani 1 1 d .
N3 N 0.3177(2) 0.38297(17) 0.00518(17) 0.0695(6) Uani 1 1 d .
C1 C 0.22172(13) 0.26002(11) 0.38359(12) 0.0221(3) Uani 1 1 d .
C2 C 0.38920(13) 0.39017(12) 0.38085(12) 0.0240(3) Uani 1 1 d .
C3 C 0.34410(15) 0.48643(13) 0.43296(14) 0.0316(3) Uani 1 1 d .
H3 H 0.2747 0.4833 0.4937 0.038 Uiso 1 1 calc R
C4 C 0.40156(18) 0.58833(14) 0.39541(16) 0.0402(4) Uani 1 1 d .
H4 H 0.3697 0.6559 0.4295 0.048 Uiso 1 1 calc R
C5 C 0.50444(18) 0.59200(15) 0.30905(16) 0.0422(4) Uani 1 1 d .
H5 H 0.5440 0.6617 0.2845 0.051 Uiso 1 1 calc R
C6 C 0.54996(19) 0.49506(17) 0.25838(17) 0.0476(5) Uani 1 1 d .
H6 H 0.6219 0.4977 0.1996 0.057 Uiso 1 1 calc R
C7 C 0.49117(17) 0.39316(15) 0.29282(15) 0.0383(4) Uani 1 1 d .
H7 H 0.5205 0.3266 0.2565 0.046 Uiso 1 1 calc R
C8 C 0.39282(13) 0.20565(11) 0.50205(13) 0.0248(3) Uani 1 1 d .
C9 C 0.31940(15) 0.17265(13) 0.60221(13) 0.0299(3) Uani 1 1 d .
H9 H 0.2277 0.1996 0.6181 0.036 Uiso 1 1 calc R
C10 C 0.38173(17) 0.09929(14) 0.67955(15) 0.0370(4) Uani 1 1 d .
H10 H 0.3325 0.0762 0.7487 0.044 Uiso 1 1 calc R
C11 C 0.51534(17) 0.06004(13) 0.65563(16) 0.0402(4) Uani 1 1 d .
H11 H 0.5571 0.0086 0.7078 0.048 Uiso 1 1 calc R
C12 C 0.58798(16) 0.09547(13) 0.55611(17) 0.0391(4) Uani 1 1 d .
H12 H 0.6802 0.0697 0.5408 0.047 Uiso 1 1 calc R
C13 C 0.52735(14) 0.16837(13) 0.47826(15) 0.0318(3) Uani 1 1 d .
H13 H 0.5772 0.1924 0.4096 0.038 Uiso 1 1 calc R
C14 C 0.07281(13) 0.01113(12) 0.19921(12) 0.0237(3) Uani 1 1 d .
C15 C 0.03262(14) -0.19038(12) 0.20572(13) 0.0267(3) Uani 1 1 d .
C16 C -0.05007(16) -0.22995(15) 0.14368(15) 0.0362(4) Uani 1 1 d .
H16 H -0.0671 -0.1885 0.0761 0.043 Uiso 1 1 calc R
C17 C -0.10784(18) -0.33196(16) 0.18240(17) 0.0448(4) Uani 1 1 d .
H17 H -0.1648 -0.3604 0.1409 0.054 Uiso 1 1 calc R
C18 C -0.08286(18) -0.39185(14) 0.28059(17) 0.0428(4) Uani 1 1 d .
H18 H -0.1215 -0.4619 0.3056 0.051 Uiso 1 1 calc R
C19 C -0.00198(17) -0.35048(14) 0.34269(16) 0.0392(4) Uani 1 1 d .
H19 H 0.0136 -0.3914 0.4108 0.047 Uiso 1 1 calc R
C20 C 0.05653(15) -0.24912(13) 0.30564(14) 0.0327(3) Uani 1 1 d .
H20 H 0.1122 -0.2202 0.3480 0.039 Uiso 1 1 calc R
C21 C 0.22513(14) -0.11080(12) 0.08440(13) 0.0265(3) Uani 1 1 d .
C22 C 0.21661(15) -0.10562(13) -0.02499(13) 0.0312(3) Uani 1 1 d .
H22 H 0.1331 -0.0861 -0.0504 0.037 Uiso 1 1 calc R
C23 C 0.33248(16) -0.12941(14) -0.09807(14) 0.0360(4) Uani 1 1 d .
H23 H 0.3280 -0.1275 -0.1738 0.043 Uiso 1 1 calc R
C24 C 0.45376(16) -0.15570(15) -0.06042(16) 0.0404(4) Uani 1 1 d .
H24 H 0.5327 -0.1707 -0.1105 0.048 Uiso 1 1 calc R
C25 C 0.46080(16) -0.16023(16) 0.04969(17) 0.0436(4) Uani 1 1 d .
H25 H 0.5447 -0.1778 0.0750 0.052 Uiso 1 1 calc R
C26 C 0.34586(16) -0.13924(15) 0.12350(15) 0.0369(4) Uani 1 1 d .
H26 H 0.3498 -0.1443 0.1995 0.044 Uiso 1 1 calc R
C27 C 0.29863(19) 0.46921(16) 0.03926(16) 0.0443(4) Uani 1 1 d .
C28 C 0.2748(3) 0.57916(17) 0.08148(19) 0.0587(5) Uani 1 1 d .
H28A H 0.3317 0.6334 0.0353 0.088 Uiso 1 1 calc R
H28B H 0.2955 0.5706 0.1563 0.088 Uiso 1 1 calc R
H28C H 0.1807 0.6083 0.0816 0.088 Uiso 1 1 calc R

loop_
_atom_site_aniso_label
_atom_site_aniso_U_11
_atom_site_aniso_U_22
_atom_site_aniso_U_33
_atom_site_aniso_U_23
_atom_site_aniso_U_13
_atom_site_aniso_U_12
Cl1 0.03856(19) 0.03027(19) 0.0361(2) -0.00115(15) -0.01956(16) -0.00013(14)
Cl2 0.02482(16) 0.0362(2) 0.0363(2) -0.01179(16) 0.00029(14) -0.00094(13)
S1 0.02689(16) 0.01853(16) 0.0289(2) 0.00055(13) -0.00952(13) -0.00411(12)
S2 0.02492(16) 0.01979(16) 0.0293(2) 0.00151(13) -0.01005(13) -0.00548(12)
S3 0.02355(16) 0.02351(17) 0.0281(2) -0.00517(13) -0.00395(13) -0.00582(12)
S4 0.02780(17) 0.02310(17) 0.0291(2) -0.00552(14) 0.00064(14) -0.00558(13)
Si 0.02056(17) 0.01959(18) 0.0238(2) -0.00345(14) -0.00564(14) -0.00210(13)
N1 0.0224(5) 0.0203(5) 0.0297(7) -0.0018(5) -0.0081(5) -0.0038(4)
N2 0.0296(6) 0.0219(6) 0.0254(7) -0.0060(5) -0.0047(5) -0.0032(4)
N3 0.0983(15) 0.0557(12) 0.0493(13) -0.0114(9) -0.0027(10) 0.0097(10)
C1 0.0216(6) 0.0205(6) 0.0246(8) -0.0042(5) -0.0036(5) -0.0016(5)
C2 0.0233(6) 0.0220(6) 0.0285(8) -0.0011(5) -0.0081(5) -0.0060(5)
C3 0.0294(7) 0.0280(7) 0.0382(10) -0.0077(6) -0.0034(6) -0.0043(6)
C4 0.0472(9) 0.0247(8) 0.0528(12) -0.0079(7) -0.0137(8) -0.0078(7)
C5 0.0456(9) 0.0336(9) 0.0507(12) 0.0061(8) -0.0149(8) -0.0198(7)
C6 0.0460(10) 0.0512(11) 0.0420(12) 0.0036(9) 0.0070(8) -0.0190(8)
C7 0.0429(9) 0.0348(8) 0.0354(10) -0.0066(7) 0.0042(7) -0.0076(7)
C8 0.0259(6) 0.0186(6) 0.0334(9) -0.0034(6) -0.0128(6) -0.0039(5)
C9 0.0317(7) 0.0291(7) 0.0310(9) -0.0045(6) -0.0104(6) -0.0026(6)
C10 0.0483(9) 0.0328(8) 0.0335(10) 0.0009(7) -0.0173(7) -0.0086(7)
C11 0.0475(9) 0.0255(7) 0.0551(12) 0.0008(7) -0.0330(9) -0.0052(6)
C12 0.0289(7) 0.0264(7) 0.0659(13) -0.0021(7) -0.0221(8) -0.0014(6)
C13 0.0258(7) 0.0267(7) 0.0449(10) -0.0030(6) -0.0097(6) -0.0055(5)
C14 0.0264(6) 0.0235(6) 0.0230(8) -0.0033(5) -0.0076(5) -0.0030(5)
C15 0.0299(7) 0.0207(6) 0.0301(9) -0.0070(6) -0.0030(6) -0.0023(5)
C16 0.0408(8) 0.0382(9) 0.0327(10) -0.0083(7) -0.0066(7) -0.0103(7)
C17 0.0468(9) 0.0430(10) 0.0498(12) -0.0183(8) -0.0021(8) -0.0199(8)
C18 0.0462(9) 0.0245(8) 0.0547(12) -0.0092(7) 0.0084(8) -0.0083(7)
C19 0.0416(8) 0.0268(8) 0.0446(11) 0.0028(7) -0.0014(7) 0.0022(6)
C20 0.0352(7) 0.0272(7) 0.0362(10) -0.0031(6) -0.0082(6) -0.0011(6)
C21 0.0292(7) 0.0214(6) 0.0300(9) -0.0059(6) -0.0047(6) -0.0024(5)
C22 0.0335(7) 0.0305(7) 0.0296(9) -0.0017(6) -0.0072(6) -0.0016(6)
C23 0.0416(8) 0.0374(8) 0.0278(9) -0.0038(7) -0.0009(7) -0.0045(7)
C24 0.0318(8) 0.0394(9) 0.0486(12) -0.0108(8) 0.0041(7) -0.0055(7)
C25 0.0295(8) 0.0520(10) 0.0525(12) -0.0155(9) -0.0102(7) -0.0007(7)
C26 0.0354(8) 0.0427(9) 0.0362(10) -0.0124(7) -0.0119(7) -0.0009(7)
C27 0.0540(10) 0.0432(10) 0.0309(10) 0.0021(8) -0.0007(8) 0.0015(8)
C28 0.0852(15) 0.0377(10) 0.0505(14) -0.0004(9) -0.0078(11) -0.0025(10)

loop_
_atom_type_symbol
_atom_type_description
_atom_type_scat_dispersion_real
_atom_type_scat_dispersion_imag
_atom_type_scat_source
C C 0.0033 0.0016 'International Tables Vol C Tables 4.2.6.8 and 6.1.1.4'
H H 0.0000 0.0000 'International Tables Vol C Tables 4.2.6.8 and 6.1.1.4'
N N 0.0061 0.0033 'International Tables Vol C Tables 4.2.6.8 and 6.1.1.4'
Si Si 0.0817 0.0704 'International Tables Vol C Tables 4.2.6.8 and 6.1.1.4'
S S 0.1246 0.1234 'International Tables Vol C Tables 4.2.6.8 and 6.1.1.4'
Cl Cl 0.1484 0.1585 'International Tables Vol C Tables 4.2.6.8 and 6.1.1.4'

loop_
_geom_angle_atom_site_label_1
_geom_angle_atom_site_label_2
_geom_angle_atom_site_label_3
_geom_angle
C1 S1 Si 85.86(5)
C1 S2 Si 83.73(5)
C14 S3 Si 85.28(5)
C14 S4 Si 83.57(6)
Cl1 Si Cl2 92.15(3)
Cl1 Si S1 92.83(3)
Cl2 Si S1 98.42(3)
Cl1 Si S3 100.65(3)
Cl2 Si S3 92.21(3)
S1 Si S3 162.51(2)
Cl1 Si S2 169.55(2)
Cl2 Si S2 90.92(3)
S1 Si S2 76.84(2)
S3 Si S2 89.21(3)
Cl1 Si S4 90.67(3)
Cl2 Si S4 168.95(2)
S1 Si S4 92.10(3)
S3 Si S4 76.77(3)
S2 Si S4 88.19(3)
C1 N1 C8 122.48(11)
C1 N1 C2 119.79(11)
C8 N1 C2 117.73(10)
C14 N2 C21 120.20(12)
C14 N2 C15 122.72(12)
C21 N2 C15 116.63(11)
N1 C1 S2 124.97(11)
N1 C1 S1 121.65(10)
S2 C1 S1 113.37(8)
C3 C2 C7 121.13(14)
C3 C2 N1 119.02(13)
C7 C2 N1 119.84(13)
C2 C3 C4 119.03(15)
C5 C4 C3 120.40(16)
C6 C5 C4 120.14(15)
C5 C6 C7 120.27(17)
C2 C7 C6 118.99(16)
C9 C8 C13 121.10(14)
C9 C8 N1 120.00(12)
C13 C8 N1 118.88(14)
C8 C9 C10 119.14(15)
C11 C10 C9 120.08(17)
C12 C11 C10 120.12(15)
C11 C12 C13 120.47(15)
C12 C13 C8 119.07(16)
N2 C14 S4 122.93(11)
N2 C14 S3 122.93(11)
S4 C14 S3 114.13(8)
C16 C15 C20 121.30(14)
C16 C15 N2 119.55(14)
C20 C15 N2 118.97(13)
C15 C16 C17 118.60(16)
C18 C17 C16 120.49(16)
C17 C18 C19 120.38(15)
C18 C19 C20 120.04(16)
C19 C20 C15 119.17(15)
C22 C21 C26 121.54(15)
C22 C21 N2 119.65(13)
C26 C21 N2 118.76(14)
C21 C22 C23 119.01(14)
C24 C23 C22 120.02(16)
C25 C24 C23 120.30(16)
C24 C25 C26 120.24(15)
C21 C26 C25 118.87(16)
N3 C27 C28 179.5(2)

loop_
_geom_bond_atom_site_label_1
_geom_bond_atom_site_label_2
_geom_bond_distance
Cl1 Si 2.1557(8)
Cl2 Si 2.1631(8)
S1 C1 1.7181(15)
S1 Si 2.2627(7)
S2 C1 1.7050(14)
S2 Si 2.3396(7)
S3 C14 1.7213(16)
S3 Si 2.2843(7)
S4 C14 1.7071(14)
S4 Si 2.3489(8)
N1 C1 1.3350(17)
N1 C8 1.4516(18)
N1 C2 1.4528(17)
N2 C14 1.3296(19)
N2 C21 1.4529(19)
N2 C15 1.4530(18)
N3 C27 1.135(3)
C2 C3 1.375(2)
C2 C7 1.385(2)
C3 C4 1.390(2)
C4 C5 1.377(3)
C5 C6 1.374(3)
C6 C7 1.390(2)
C8 C9 1.383(2)
C8 C13 1.388(2)
C9 C10 1.394(2)
C10 C11 1.385(3)
C11 C12 1.380(3)
C12 C13 1.387(2)
C15 C16 1.384(2)
C15 C20 1.390(2)
C16 C17 1.395(2)
C17 C18 1.380(3)
C18 C19 1.381(3)
C19 C20 1.388(2)
C21 C22 1.374(2)
C21 C26 1.386(2)
C22 C23 1.395(2)
C23 C24 1.381(2)
C24 C25 1.381(3)
C25 C26 1.387(3)
C27 C28 1.440(3)

loop_
_geom_torsion_atom_site_label_1
_geom_torsion_atom_site_label_2
_geom_torsion_atom_site_label_3
_geom_torsion_atom_site_label_4
_geom_torsion
C1 S1 Si Cl1 -175.64(5)
C1 S1 Si Cl2 91.76(5)
C1 S1 Si S3 -35.07(9)
C1 S1 Si S2 2.79(5)
C1 S1 Si S4 -84.86(5)
C14 S3 Si Cl1 91.24(5)
C14 S3 Si Cl2 -176.15(5)
C14 S3 Si S1 -48.56(9)
C14 S3 Si S2 -85.26(5)
C14 S3 Si S4 3.06(5)
C1 S2 Si Cl1 5.88(14)
C1 S2 Si Cl2 -101.25(5)
C1 S2 Si S1 -2.82(5)
C1 S2 Si S3 166.55(5)
C1 S2 Si S4 89.76(5)
C14 S4 Si Cl1 -103.88(5)
C14 S4 Si Cl2 0.98(13)
C14 S4 Si S1 163.27(5)
C14 S4 Si S3 -3.10(5)
C14 S4 Si S2 86.51(5)
C8 N1 C1 S2 -2.8(2)
C2 N1 C1 S2 177.68(11)
C8 N1 C1 S1 178.49(11)
C2 N1 C1 S1 -1.03(19)
Si S2 C1 N1 -174.86(13)
Si S2 C1 S1 3.94(7)
Si S1 C1 N1 174.79(12)
Si S1 C1 S2 -4.06(7)
C1 N1 C2 C3 88.39(17)
C8 N1 C2 C3 -91.15(16)
C1 N1 C2 C7 -92.97(17)
C8 N1 C2 C7 87.48(17)
C7 C2 C3 C4 0.6(2)
N1 C2 C3 C4 179.23(13)
C2 C3 C4 C5 -1.6(2)
C3 C4 C5 C6 0.8(3)
C4 C5 C6 C7 1.0(3)
C3 C2 C7 C6 1.2(2)
N1 C2 C7 C6 -177.43(15)
C5 C6 C7 C2 -2.0(3)
C1 N1 C8 C9 -57.2(2)
C2 N1 C8 C9 122.36(14)
C1 N1 C8 C13 124.65(15)
C2 N1 C8 C13 -55.82(18)
C13 C8 C9 C10 -1.0(2)
N1 C8 C9 C10 -179.13(13)
C8 C9 C10 C11 -0.2(2)
C9 C10 C11 C12 1.5(2)
C10 C11 C12 C13 -1.5(2)
C11 C12 C13 C8 0.3(2)
C9 C8 C13 C12 0.9(2)
N1 C8 C13 C12 179.09(13)
C21 N2 C14 S4 1.57(19)
C15 N2 C14 S4 173.62(10)
C21 N2 C14 S3 -178.97(10)
C15 N2 C14 S3 -6.93(19)
Si S4 C14 N2 -176.11(12)
Si S4 C14 S3 4.39(7)
Si S3 C14 N2 176.00(12)
Si S3 C14 S4 -4.50(7)
C14 N2 C15 C16 108.18(17)
C21 N2 C15 C16 -79.51(17)
C14 N2 C15 C20 -76.75(18)
C21 N2 C15 C20 95.56(17)
C20 C15 C16 C17 -1.2(3)
N2 C15 C16 C17 173.79(15)
C15 C16 C17 C18 0.0(3)
C16 C17 C18 C19 1.1(3)
C17 C18 C19 C20 -1.1(3)
C18 C19 C20 C15 0.0(2)
C16 C15 C20 C19 1.2(2)
N2 C15 C20 C19 -173.82(14)
C14 N2 C21 C22 -99.62(17)
C15 N2 C21 C22 87.87(16)
C14 N2 C21 C26 82.94(18)
C15 N2 C21 C26 -89.58(16)
C26 C21 C22 C23 -0.1(2)
N2 C21 C22 C23 -177.49(13)
C21 C22 C23 C24 -1.1(2)
C22 C23 C24 C25 0.9(3)
C23 C24 C25 C26 0.5(3)
C22 C21 C26 C25 1.5(2)
N2 C21 C26 C25 178.91(14)
C24 C25 C26 C21 -1.7(3)
